data_1010151
loop_
_publ_author_name
'Braekken, H'

_publ_section_title 'Die Kristallstruktur von Chromtribromid'
_journal_coden_ASTM KNSFA2
_journal_name_full
;
Kongelige Norske Videnskapers Selskab, Forhandlinger
;
_journal_page_first 42
_journal_page_last 42
_journal_volume 5
_journal_year 1932
_chemical_formula_structural 'Cr Br3'
_chemical_formula_sum 'Br3 Cr'
_chemical_name_systematic 'Chromium bromide'
_space_group_IT_number 143
_symmetry_cell_setting trigonal
_symmetry_Int_Tables_number 143
_symmetry_space_group_name_Hall 'P 3'
_symmetry_space_group_name_H-M 'P 3'
_cell_angle_alpha 90
_cell_angle_beta 90
_cell_angle_gamma 120
_cell_formula_units_Z 6
_cell_length_a 6.26
_cell_length_b 6.26
_cell_length_c 18.2
_cell_volume 617.7
_cod_database_code 1010151

loop_
_symmetry_equiv_pos_as_xyz
x,y,z
-y,x-y,z
y-x,-x,z

loop_
_atom_site_label
_atom_site_type_symbol
_atom_site_symmetry_multiplicity
_atom_site_Wyckoff_symbol
_atom_site_fract_x
_atom_site_fract_y
_atom_site_fract_z
_atom_site_occupancy
_atom_site_attached_hydrogens
_atom_site_calc_flag
Cr1 Cr3+ 1 a 0. 0. 0. 1. 0 d
Cr2 Cr3+ 1 a 0. 0. 0.6667 1. 0 d
Cr3 Cr3+ 1 b 0.3333 0.6667 0.3333 1. 0 d
Cr4 Cr3+ 1 b 0.3333 0.6667 0. 1. 0 d
Cr5 Cr3+ 1 c 0.6667 0.3333 0.6667 1. 0 d
Cr6 Cr3+ 1 c 0.6667 0.3333 0.3333 1. 0 d
Br1 Br1- 3 d 0.3333 0.3333 -0.078 1. 0 d
Br2 Br1- 3 d 0.6667 0.6667 0.078 1. 0 d
Br3 Br1- 3 d 0.3333 0.3333 0.255 1. 0 d
Br4 Br1- 3 d 0.6667 0.6667 0.411 1. 0 d
Br5 Br1- 3 d 0.3333 0.3333 0.589 1. 0 d
Br6 Br1- 3 d 0.6667 0.6667 0.745 1. 0 d

loop_
_atom_type_symbol
_atom_type_oxidation_number
Cr3+ 3.000
Br1- -1.000
